data_2226973
loop_
_publ_author_name
'Awang, Khalijah'
'Loong, Xe Min'
'Mohamad, Khalit'
'Chong, Soon Lim'
'Ng, Seik Weng'

_publ_section_title
;
 Cycloart-24-ene-3<i>{\b</i>},26-diol from the leaves of <i>Aglaia
 exima</i>
;
_journal_coeditor_code JH2187
_journal_issue 8
_journal_name_full 'Acta Crystallographica Section E'
_journal_page_first o2142
_journal_paper_doi 10.1107/S1600536810029168
_journal_volume 66
_journal_year 2010
_chemical_formula_iupac 'C30 H50 O2'
_chemical_formula_moiety 'C30 H50 O2'
_chemical_formula_sum 'C30 H50 O2'
_chemical_formula_weight 442.70
_chemical_name_systematic
;
Cycloart-24-ene-3<i>\b</i>,26-diol
;
_space_group_IT_number 4
_symmetry_cell_setting monoclinic
_symmetry_space_group_name_Hall 'P 2yb'
_symmetry_space_group_name_H-M 'P 1 21 1'
_atom_sites_solution_hydrogens geom
_atom_sites_solution_primary direct
_atom_sites_solution_secondary difmap
_audit_creation_method SHELXL-97
_cell_angle_alpha 90.00
_cell_angle_beta 91.029(2)
_cell_angle_gamma 90.00
_cell_formula_units_Z 4
_cell_length_a 9.9950(14)
_cell_length_b 7.5120(10)
_cell_length_c 34.820(5)
_cell_measurement_reflns_used 1946
_cell_measurement_temperature 100(2)
_cell_measurement_theta_max 21.1
_cell_measurement_theta_min 2.3
_cell_volume 2613.9(6)
_computing_cell_refinement 'SAINT (Bruker, 2009)'
_computing_data_collection 'APEX2 software (Bruker, 2009)'
_computing_data_reduction 'SAINT (Bruker, 2009)'
_computing_molecular_graphics 'X-Seed (Barbour, 2001)'
_computing_publication_material 'publCIF (Westrip, 2010)'
_computing_structure_refinement 'SHELXL97 (Sheldrick, 2008)'
_computing_structure_solution 'SHELXS97 (Sheldrick, 2008)'
_diffrn_ambient_temperature 100(2)
_diffrn_measured_fraction_theta_full 1.000
_diffrn_measured_fraction_theta_max 1.000
_diffrn_measurement_device_type 'Bruker SMART APEX diffractometer'
_diffrn_measurement_method '\w scans'
_diffrn_radiation_monochromator graphite
_diffrn_radiation_source 'fine-focus sealed tube'
_diffrn_radiation_type MoK\a
_diffrn_radiation_wavelength 0.71073
_diffrn_reflns_av_R_equivalents 0.0852
_diffrn_reflns_av_sigmaI/netI 0.0840
_diffrn_reflns_limit_h_max 11
_diffrn_reflns_limit_h_min -11
_diffrn_reflns_limit_k_max 8
_diffrn_reflns_limit_k_min -8
_diffrn_reflns_limit_l_max 41
_diffrn_reflns_limit_l_min -36
_diffrn_reflns_number 16958
_diffrn_reflns_theta_full 25.00
_diffrn_reflns_theta_max 25.00
_diffrn_reflns_theta_min 1.75
_diffrn_standards_decay_% 0
_diffrn_standards_interval_count 0
_diffrn_standards_interval_time 0
_diffrn_standards_number 0
_exptl_absorpt_coefficient_mu 0.068
_exptl_absorpt_correction_type none
_exptl_crystal_colour Colorless
_exptl_crystal_density_diffrn 1.125
_exptl_crystal_density_method 'not measured'
_exptl_crystal_description Plate
_exptl_crystal_F_000 984
_exptl_crystal_size_max 0.45
_exptl_crystal_size_mid 0.15
_exptl_crystal_size_min 0.02
_refine_diff_density_max 0.183
_refine_diff_density_min -0.191
_refine_ls_extinction_method none
_refine_ls_goodness_of_fit_ref 0.956
_refine_ls_hydrogen_treatment constr
_refine_ls_matrix_type full
_refine_ls_number_parameters 593
_refine_ls_number_reflns 4970
_refine_ls_number_restraints 1
_refine_ls_restrained_S_all 0.956
_refine_ls_R_factor_all 0.0973
_refine_ls_R_factor_gt 0.0552
_refine_ls_shift/su_max 0.001
_refine_ls_shift/su_mean 0.001
_refine_ls_structure_factor_coef Fsqd
_refine_ls_weighting_details 'calc w=1/[\s^2^(Fo^2^)+(0.0758P)^2^+0.1056P] where P=(Fo^2^+2Fc^2^)/3'
_refine_ls_weighting_scheme calc
_refine_ls_wR_factor_gt 0.1213
_refine_ls_wR_factor_ref 0.1427
_reflns_number_gt 3318
_reflns_number_total 4970
_reflns_threshold_expression I>2\s(I)
_cod_data_source_file jh2187.cif
_cod_data_source_block I
_cod_original_cell_volume 2614.0(6)
_cod_original_sg_symbol_H-M 'P 21'
_cod_database_code 2226973
_cod_database_fobs_code 2226973

loop_
_symmetry_equiv_pos_as_xyz
'x, y, z'
'-x, y+1/2, -z'

loop_
_atom_site_type_symbol
_atom_site_label
_atom_site_fract_x
_atom_site_fract_y
_atom_site_fract_z
_atom_site_U_iso_or_equiv
_atom_site_adp_type
_atom_site_calc_flag
_atom_site_refinement_flags
_atom_site_occupancy
_atom_site_disorder_assembly
_atom_site_disorder_group
O O1 0.8196(3) 0.5009(4) 0.73269(10) 0.0366(9) Uani d . 1 . .
H H1 0.8842 0.5089 0.7177 0.055 Uiso calc R 1 . .
O O2 -0.0926(3) 0.0538(5) 0.28107(9) 0.0421(9) Uani d . 1 . .
H H2 -0.1424 -0.0187 0.2693 0.063 Uiso calc R 1 . .
O O3 1.7903(3) 0.7649(5) 1.24335(10) 0.0485(10) Uani d . 1 . .
H H3 1.8534 0.7927 1.2289 0.073 Uiso calc R 1 . .
O O4 0.9518(4) 0.2801(5) 0.78237(9) 0.0436(9) Uani d . 1 . .
H H4 0.9051 0.3438 0.7675 0.065 Uiso calc R 1 . .
C C1 0.6990(5) 0.4641(6) 0.71105(14) 0.0298(12) Uani d . 1 . .
H H1a 0.6246 0.4576 0.7298 0.036 Uiso calc R 1 . .
C C2 0.6698(5) 0.6209(6) 0.68482(13) 0.0278(11) Uani d . 1 . .
H H2A 0.7463 0.6387 0.6676 0.033 Uiso calc R 1 . .
H H2B 0.6603 0.7297 0.7006 0.033 Uiso calc R 1 . .
C C3 0.5413(4) 0.5941(6) 0.66033(14) 0.0280(11) Uani d . 1 . .
H H3A 0.4626 0.5951 0.6772 0.034 Uiso calc R 1 . .
H H3B 0.5315 0.6933 0.6418 0.034 Uiso calc R 1 . .
C C4 0.5463(4) 0.4196(6) 0.63883(13) 0.0254(11) Uani d . 1 . .
C C5 0.5667(5) 0.2676(6) 0.66768(13) 0.0267(11) Uani d . 1 . .
H H5 0.4961 0.2843 0.6874 0.032 Uiso calc R 1 . .
C C6 0.7025(5) 0.2847(7) 0.68988(14) 0.0339(12) Uani d . 1 . .
C C7 0.7133(6) 0.1353(7) 0.71945(17) 0.0524(18) Uani d . 1 . .
H H7A 0.7288 0.0220 0.7063 0.079 Uiso calc R 1 . .
H H7B 0.6300 0.1282 0.7338 0.079 Uiso calc R 1 . .
H H7C 0.7881 0.1598 0.7373 0.079 Uiso calc R 1 . .
C C8 0.8233(4) 0.2766(7) 0.66345(15) 0.0433(14) Uani d . 1 . .
H H8A 0.8166 0.1704 0.6472 0.065 Uiso calc R 1 . .
H H8B 0.9058 0.2709 0.6790 0.065 Uiso calc R 1 . .
H H8C 0.8248 0.3832 0.6472 0.065 Uiso calc R 1 . .
C C9 0.5395(5) 0.0842(6) 0.64985(14) 0.0320(12) Uani d . 1 . .
H H9A 0.6117 0.0537 0.6319 0.038 Uiso calc R 1 . .
H H9B 0.5382 -0.0074 0.6703 0.038 Uiso calc R 1 . .
C C10 0.4054(4) 0.0867(6) 0.62840(13) 0.0292(11) Uani d . 1 . .
H H10A 0.3357 0.1359 0.6453 0.035 Uiso calc R 1 . .
H H10B 0.3793 -0.0362 0.6213 0.035 Uiso calc R 1 . .
C C11 0.4152(4) 0.2002(6) 0.59238(13) 0.0238(11) Uani d . 1 . .
H H11 0.4885 0.1462 0.5771 0.029 Uiso calc R 1 . .
C C12 0.4619(4) 0.3924(6) 0.60191(13) 0.0226(10) Uani d . 1 . .
C C13 0.6114(4) 0.4216(6) 0.60022(12) 0.0272(11) Uani d . 1 . .
H H13A 0.6678 0.3184 0.5934 0.033 Uiso calc R 1 . .
H H13B 0.6431 0.5375 0.5904 0.033 Uiso calc R 1 . .
C C14 0.3700(4) 0.5463(6) 0.58923(13) 0.0255(11) Uani d . 1 . .
H H14A 0.4244 0.6562 0.5881 0.031 Uiso calc R 1 . .
H H14B 0.3021 0.5640 0.6092 0.031 Uiso calc R 1 . .
C C15 0.2956(4) 0.5231(6) 0.54978(12) 0.0216(10) Uani d . 1 . .
H H15A 0.2001 0.5536 0.5529 0.026 Uiso calc R 1 . .
H H15B 0.3335 0.6082 0.5312 0.026 Uiso calc R 1 . .
C C16 0.3052(4) 0.3349(5) 0.53316(12) 0.0193(10) Uani d . 1 . .
C C17 0.4415(4) 0.3143(6) 0.51311(13) 0.0233(10) Uani d . 1 . .
H H17A 0.5138 0.3503 0.5308 0.035 Uiso calc R 1 . .
H H17B 0.4427 0.3899 0.4902 0.035 Uiso calc R 1 . .
H H17C 0.4541 0.1897 0.5056 0.035 Uiso calc R 1 . .
C C18 0.2899(4) 0.1969(6) 0.56606(13) 0.0219(10) Uani d . 1 . .
C C19 0.1616(4) 0.2328(6) 0.58904(13) 0.0238(10) Uani d . 1 . .
H H19A 0.1465 0.1341 0.6068 0.036 Uiso calc R 1 . .
H H19B 0.0849 0.2433 0.5712 0.036 Uiso calc R 1 . .
H H19C 0.1721 0.3438 0.6036 0.036 Uiso calc R 1 . .
C C20 0.2706(4) 0.0201(5) 0.54461(12) 0.0224(10) Uani d . 1 . .
H H20A 0.2152 -0.0627 0.5597 0.027 Uiso calc R 1 . .
H H20B 0.3580 -0.0368 0.5398 0.027 Uiso calc R 1 . .
C C21 0.1991(4) 0.0684(6) 0.50638(12) 0.0216(10) Uani d . 1 . .
H H21A 0.1076 0.0181 0.5056 0.026 Uiso calc R 1 . .
H H21B 0.2491 0.0197 0.4845 0.026 Uiso calc R 1 . .
C C22 0.1935(4) 0.2760(6) 0.50405(12) 0.0209(10) Uani d . 1 . .
H H22 0.1060 0.3136 0.5149 0.025 Uiso calc R 1 . .
C C23 0.1965(4) 0.3444(5) 0.46270(13) 0.0221(10) Uani d . 1 . .
H H23 0.2832 0.3056 0.4515 0.027 Uiso calc R 1 . .
C C24 0.1913(4) 0.5507(6) 0.46055(13) 0.0247(10) Uani d . 1 . .
H H24A 0.2726 0.6004 0.4724 0.037 Uiso calc R 1 . .
H H24B 0.1128 0.5938 0.4742 0.037 Uiso calc R 1 . .
H H24C 0.1850 0.5880 0.4336 0.037 Uiso calc R 1 . .
C C25 0.0833(4) 0.2608(6) 0.43826(12) 0.0249(10) Uani d . 1 . .
H H25A 0.0895 0.1296 0.4406 0.030 Uiso calc R 1 . .
H H25B -0.0035 0.2975 0.4490 0.030 Uiso calc R 1 . .
C C26 0.0835(4) 0.3098(6) 0.39569(12) 0.0256(11) Uani d . 1 . .
H H26A 0.0524 0.4342 0.3926 0.031 Uiso calc R 1 . .
H H26B 0.1763 0.3032 0.3863 0.031 Uiso calc R 1 . .
C C27 -0.0035(4) 0.1910(7) 0.37175(13) 0.0307(12) Uani d . 1 . .
H H27 -0.0161 0.0740 0.3814 0.037 Uiso calc R 1 . .
C C28 -0.0663(4) 0.2285(7) 0.33829(13) 0.0292(11) Uani d . 1 . .
C C29 -0.0642(6) 0.4038(7) 0.31926(16) 0.0541(17) Uani d . 1 . .
H H29A -0.0183 0.4900 0.3360 0.081 Uiso calc R 1 . .
H H29B -0.1562 0.4436 0.3141 0.081 Uiso calc R 1 . .
H H29C -0.0166 0.3942 0.2950 0.081 Uiso calc R 1 . .
C C30 -0.1459(5) 0.0885(8) 0.31816(15) 0.0462(15) Uani d . 1 . .
H H30A -0.1442 -0.0222 0.3336 0.055 Uiso calc R 1 . .
H H30B -0.2401 0.1278 0.3154 0.055 Uiso calc R 1 . .
C C31 1.6695(5) 0.7436(7) 1.22082(15) 0.0388(13) Uani d . 1 . .
H H31 1.5927 0.7565 1.2386 0.047 Uiso calc R 1 . .
C C32 1.6570(5) 0.8907(6) 1.19104(14) 0.0338(12) Uani d . 1 . .
H H32A 1.7359 0.8877 1.1743 0.041 Uiso calc R 1 . .
H H32B 1.6562 1.0074 1.2042 0.041 Uiso calc R 1 . .
C C33 1.5287(5) 0.8723(6) 1.16604(14) 0.0314(12) Uani d . 1 . .
H H33A 1.4487 0.8856 1.1822 0.038 Uiso calc R 1 . .
H H33B 1.5262 0.9661 1.1461 0.038 Uiso calc R 1 . .
C C34 1.5290(5) 0.6896(6) 1.14735(14) 0.0297(12) Uani d . 1 . .
C C35 1.5352(5) 0.5445(6) 1.17769(14) 0.0320(12) Uani d . 1 . .
H H35 1.4598 0.5722 1.1952 0.038 Uiso calc R 1 . .
C C36 1.6625(5) 0.5531(7) 1.20379(14) 0.0355(13) Uani d . 1 . .
C C37 1.6508(6) 0.4222(7) 1.23772(16) 0.0543(17) Uani d . 1 . .
H H37A 1.5632 0.4363 1.2495 0.082 Uiso calc R 1 . .
H H37B 1.7215 0.4473 1.2568 0.082 Uiso calc R 1 . .
H H37C 1.6603 0.2999 1.2284 0.082 Uiso calc R 1 . .
C C38 1.7893(5) 0.5113(8) 1.18178(16) 0.0503(16) Uani d . 1 . .
H H38A 1.8032 0.6031 1.1623 0.075 Uiso calc R 1 . .
H H38B 1.7800 0.3949 1.1693 0.075 Uiso calc R 1 . .
H H38C 1.8661 0.5090 1.1997 0.075 Uiso calc R 1 . .
C C39 1.5035(5) 0.3581(6) 1.16203(15) 0.0354(13) Uani d . 1 . .
H H39A 1.5792 0.3149 1.1466 0.043 Uiso calc R 1 . .
H H39B 1.4911 0.2745 1.1837 0.043 Uiso calc R 1 . .
C C40 1.3760(5) 0.3636(6) 1.13696(14) 0.0319(12) Uani d . 1 . .
H H40A 1.3481 0.2408 1.1303 0.038 Uiso calc R 1 . .
H H40B 1.3029 0.4203 1.1514 0.038 Uiso calc R 1 . .
C C41 1.4014(4) 0.4681(6) 1.10048(13) 0.0246(11) Uani d . 1 . .
H H41 1.4767 0.4060 1.0875 0.030 Uiso calc R 1 . .
C C42 1.4523(4) 0.6587(6) 1.10937(14) 0.0268(11) Uani d . 1 . .
C C43 1.6032(4) 0.6776(7) 1.10967(13) 0.0331(12) Uani d . 1 . .
H H43A 1.6412 0.7887 1.0992 0.040 Uiso calc R 1 . .
H H43B 1.6569 0.5692 1.1050 0.040 Uiso calc R 1 . .
C C44 1.3665(4) 0.8139(6) 1.09347(13) 0.0272(11) Uani d . 1 . .
H H44A 1.4231 0.9221 1.0933 0.033 Uiso calc R 1 . .
H H44B 1.2933 0.8358 1.1116 0.033 Uiso calc R 1 . .
C C45 1.3034(4) 0.7912(6) 1.05290(13) 0.0252(10) Uani d . 1 . .
H H45A 1.2085 0.8285 1.0535 0.030 Uiso calc R 1 . .
H H45B 1.3499 0.8711 1.0349 0.030 Uiso calc R 1 . .
C C46 1.3107(4) 0.5989(6) 1.03765(12) 0.0209(10) Uani d . 1 . .
C C47 1.4503(4) 0.5699(6) 1.02068(13) 0.0263(11) Uani d . 1 . .
H H47A 1.5190 0.6088 1.0393 0.039 Uiso calc R 1 . .
H H47B 1.4580 0.6391 0.9970 0.039 Uiso calc R 1 . .
H H47C 1.4627 0.4432 1.0150 0.039 Uiso calc R 1 . .
C C48 1.2828(4) 0.4665(6) 1.07123(13) 0.0245(11) Uani d . 1 . .
C C49 1.1492(4) 0.5086(6) 1.09087(13) 0.0280(11) Uani d . 1 . .
H H49A 1.1295 0.4152 1.1096 0.042 Uiso calc R 1 . .
H H49B 1.0771 0.5138 1.0714 0.042 Uiso calc R 1 . .
H H49C 1.1562 0.6236 1.1040 0.042 Uiso calc R 1 . .
C C50 1.2662(4) 0.2873(6) 1.05027(13) 0.0260(11) Uani d . 1 . .
H H50A 1.2061 0.2073 1.0646 0.031 Uiso calc R 1 . .
H H50B 1.3539 0.2278 1.0474 0.031 Uiso calc R 1 . .
C C51 1.2046(4) 0.3346(6) 1.01051(14) 0.0282(11) Uani d . 1 . .
H H51A 1.2587 0.2819 0.9899 0.034 Uiso calc R 1 . .
H H51B 1.1124 0.2872 1.0082 0.034 Uiso calc R 1 . .
C C52 1.2033(4) 0.5400(6) 1.00700(13) 0.0239(10) Uani d . 1 . .
H H52 1.1146 0.5814 1.0164 0.029 Uiso calc R 1 . .
C C53 1.2148(4) 0.6056(6) 0.96550(13) 0.0248(11) Uani d . 1 . .
H H53 1.3036 0.5663 0.9558 0.030 Uiso calc R 1 . .
C C54 1.2084(5) 0.8091(6) 0.96208(14) 0.0322(12) Uani d . 1 . .
H H54A 1.2865 0.8616 0.9752 0.048 Uiso calc R 1 . .
H H54B 1.1265 0.8526 0.9740 0.048 Uiso calc R 1 . .
H H54C 1.2083 0.8430 0.9349 0.048 Uiso calc R 1 . .
C C55 1.1061(4) 0.5187(6) 0.94001(12) 0.0289(11) Uani d . 1 . .
H H55A 1.1120 0.3879 0.9431 0.035 Uiso calc R 1 . .
H H55B 1.0174 0.5565 0.9493 0.035 Uiso calc R 1 . .
C C56 1.1143(4) 0.5629(7) 0.89736(12) 0.0287(11) Uani d . 1 . .
H H56A 1.0759 0.6826 0.8927 0.034 Uiso calc R 1 . .
H H56B 1.2094 0.5658 0.8899 0.034 Uiso calc R 1 . .
C C57 1.0402(5) 0.4284(7) 0.87294(13) 0.0347(12) Uani d . 1 . .
H H57 1.0464 0.3083 0.8814 0.042 Uiso calc R 1 . .
C C58 0.9668(4) 0.4553(7) 0.84101(13) 0.0341(12) Uani d . 1 . .
C C59 0.9430(6) 0.6328(8) 0.82220(16) 0.0490(16) Uani d . 1 . .
H H59A 0.9726 0.7280 0.8396 0.074 Uiso calc R 1 . .
H H59B 0.8474 0.6469 0.8163 0.074 Uiso calc R 1 . .
H H59C 0.9936 0.6394 0.7984 0.074 Uiso calc R 1 . .
C C60 0.9049(5) 0.2981(8) 0.82061(14) 0.0441(14) Uani d . 1 . .
H H60A 0.9263 0.1882 0.8352 0.053 Uiso calc R 1 . .
H H60B 0.8064 0.3121 0.8199 0.053 Uiso calc R 1 . .

loop_
_atom_site_aniso_label
_atom_site_aniso_U_11
_atom_site_aniso_U_22
_atom_site_aniso_U_33
_atom_site_aniso_U_12
_atom_site_aniso_U_13
_atom_site_aniso_U_23
O1 0.0353(19) 0.030(2) 0.044(2) -0.0015(16) -0.0179(17) -0.0067(17)
O2 0.048(2) 0.046(2) 0.033(2) -0.0128(18) 0.0014(17) -0.0135(18)
O3 0.050(2) 0.044(2) 0.050(2) -0.001(2) -0.0276(19) -0.009(2)
O4 0.061(2) 0.041(2) 0.028(2) 0.0001(19) -0.0149(17) 0.0036(17)
C1 0.026(3) 0.026(3) 0.037(3) -0.003(2) -0.011(2) 0.000(2)
C2 0.031(3) 0.024(3) 0.029(3) -0.004(2) -0.003(2) -0.002(2)
C3 0.024(2) 0.023(3) 0.037(3) 0.004(2) -0.005(2) 0.000(2)
C4 0.023(2) 0.022(3) 0.030(3) 0.001(2) -0.008(2) -0.006(2)
C5 0.035(3) 0.015(2) 0.029(3) 0.000(2) -0.011(2) -0.001(2)
C6 0.033(3) 0.028(3) 0.040(3) 0.002(2) -0.014(2) 0.002(2)
C7 0.071(4) 0.024(3) 0.061(4) -0.008(3) -0.042(3) 0.007(3)
C8 0.029(3) 0.043(3) 0.057(3) 0.013(2) -0.018(2) -0.021(3)
C9 0.038(3) 0.019(3) 0.038(3) -0.001(2) -0.015(2) 0.000(2)
C10 0.030(2) 0.017(2) 0.040(3) -0.007(2) -0.014(2) 0.002(2)
C11 0.021(2) 0.023(3) 0.028(3) 0.0027(19) -0.006(2) -0.001(2)
C12 0.020(2) 0.020(2) 0.028(3) -0.0056(18) -0.005(2) 0.000(2)
C13 0.023(2) 0.029(3) 0.030(3) -0.005(2) -0.004(2) -0.005(2)
C14 0.023(2) 0.018(2) 0.035(3) 0.0005(19) -0.003(2) -0.001(2)
C15 0.022(2) 0.018(2) 0.025(3) 0.0038(18) -0.001(2) -0.006(2)
C16 0.010(2) 0.022(2) 0.026(3) 0.0001(17) 0.0004(18) -0.003(2)
C17 0.016(2) 0.022(2) 0.032(3) -0.0010(19) 0.0014(19) -0.001(2)
C18 0.017(2) 0.017(2) 0.032(3) -0.0007(18) -0.0018(19) 0.000(2)
C19 0.020(2) 0.023(3) 0.028(3) -0.0021(18) -0.0008(19) -0.001(2)
C20 0.022(2) 0.014(2) 0.031(3) -0.0048(18) 0.000(2) 0.003(2)
C21 0.017(2) 0.020(2) 0.027(3) -0.0037(19) 0.0011(19) -0.002(2)
C22 0.017(2) 0.024(2) 0.022(2) 0.0003(19) 0.0012(18) -0.001(2)
C23 0.017(2) 0.019(2) 0.030(3) -0.0030(18) -0.0026(19) -0.005(2)
C24 0.022(2) 0.026(3) 0.027(3) -0.004(2) -0.005(2) 0.002(2)
C25 0.020(2) 0.028(3) 0.027(3) -0.0027(19) 0.0003(19) -0.002(2)
C26 0.017(2) 0.032(3) 0.028(3) -0.001(2) -0.0001(19) -0.002(2)
C27 0.034(3) 0.033(3) 0.025(3) -0.016(2) 0.005(2) -0.001(2)
C28 0.022(2) 0.038(3) 0.028(3) -0.006(2) 0.004(2) -0.010(2)
C29 0.069(4) 0.048(4) 0.045(4) 0.003(3) -0.031(3) -0.009(3)
C30 0.036(3) 0.071(4) 0.031(3) -0.022(3) -0.003(2) -0.017(3)
C31 0.036(3) 0.042(3) 0.038(3) 0.002(2) -0.018(2) -0.008(3)
C32 0.039(3) 0.025(3) 0.037(3) 0.001(2) -0.013(2) -0.006(2)
C33 0.030(3) 0.027(3) 0.037(3) 0.003(2) -0.007(2) -0.005(2)
C34 0.033(3) 0.021(3) 0.035(3) 0.003(2) -0.010(2) -0.003(2)
C35 0.036(3) 0.024(3) 0.036(3) 0.006(2) -0.014(2) -0.005(2)
C36 0.038(3) 0.027(3) 0.040(3) 0.004(2) -0.020(2) -0.007(2)
C37 0.077(4) 0.031(3) 0.053(4) 0.000(3) -0.040(3) 0.001(3)
C38 0.039(3) 0.047(4) 0.063(4) 0.013(3) -0.024(3) -0.025(3)
C39 0.045(3) 0.021(3) 0.039(3) 0.002(2) -0.018(2) -0.004(2)
C40 0.038(3) 0.021(3) 0.037(3) -0.003(2) -0.014(2) 0.000(2)
C41 0.024(2) 0.018(2) 0.032(3) 0.0019(19) -0.008(2) 0.000(2)
C42 0.024(2) 0.020(2) 0.036(3) -0.0025(19) -0.005(2) 0.001(2)
C43 0.025(2) 0.034(3) 0.040(3) -0.002(2) -0.003(2) -0.005(2)
C44 0.023(2) 0.025(3) 0.034(3) -0.001(2) -0.005(2) -0.002(2)
C45 0.022(2) 0.022(2) 0.031(3) -0.002(2) -0.003(2) -0.006(2)
C46 0.018(2) 0.025(3) 0.020(2) -0.0017(19) 0.0013(18) 0.000(2)
C47 0.016(2) 0.029(3) 0.034(3) 0.001(2) 0.0000(19) -0.009(2)
C48 0.020(2) 0.022(3) 0.031(3) -0.0010(19) -0.004(2) 0.000(2)
C49 0.022(2) 0.031(3) 0.031(3) -0.0029(19) -0.001(2) 0.000(2)
C50 0.022(2) 0.025(3) 0.030(3) -0.005(2) -0.005(2) -0.003(2)
C51 0.021(2) 0.029(3) 0.034(3) -0.005(2) -0.006(2) 0.000(2)
C52 0.017(2) 0.024(3) 0.030(3) 0.0017(19) -0.002(2) -0.003(2)
C53 0.016(2) 0.030(3) 0.028(3) -0.0027(19) 0.000(2) -0.002(2)
C54 0.032(3) 0.033(3) 0.031(3) -0.004(2) -0.005(2) 0.006(2)
C55 0.025(2) 0.035(3) 0.027(3) -0.005(2) -0.003(2) 0.000(2)
C56 0.026(2) 0.037(3) 0.023(3) -0.001(2) -0.003(2) -0.001(2)
C57 0.034(3) 0.042(3) 0.028(3) -0.009(2) -0.001(2) 0.005(2)
C58 0.025(2) 0.052(3) 0.025(3) -0.009(2) 0.003(2) 0.005(3)
C59 0.053(3) 0.056(4) 0.038(3) 0.018(3) -0.014(3) -0.006(3)
C60 0.042(3) 0.057(4) 0.032(3) -0.021(3) -0.008(2) 0.009(3)

loop_
_atom_type_symbol
_atom_type_description
_atom_type_scat_dispersion_real
_atom_type_scat_dispersion_imag
_atom_type_scat_source
C C 0.0033 0.0000 'International Tables Vol C Tables 4.2.6.8 and 6.1.1.4'
H H 0.0000 0.0000 'International Tables Vol C Tables 4.2.6.8 and 6.1.1.4'
O O 0.0106 0.0000 'International Tables Vol C Tables 4.2.6.8 and 6.1.1.4'

loop_
_geom_angle_atom_site_label_1
_geom_angle_atom_site_label_2
_geom_angle_atom_site_label_3
_geom_angle_site_symmetry_1
_geom_angle_site_symmetry_3
_geom_angle
_geom_angle_publ_flag
C1 O1 H1 . . 109.5 ?
C30 O2 H2 . . 109.5 ?
C31 O3 H3 . . 109.5 ?
C60 O4 H4 . . 109.5 ?
O1 C1 C2 . . 108.5(4) ?
O1 C1 C6 . . 113.2(4) ?
C2 C1 C6 . . 113.5(4) ?
O1 C1 H1a . . 107.1 ?
C2 C1 H1a . . 107.1 ?
C6 C1 H1a . . 107.1 ?
C1 C2 C3 . . 112.4(4) ?
C1 C2 H2A . . 109.1 ?
C3 C2 H2A . . 109.1 ?
C1 C2 H2B . . 109.1 ?
C3 C2 H2B . . 109.1 ?
H2A C2 H2B . . 107.8 ?
C4 C3 C2 . . 110.7(4) ?
C4 C3 H3A . . 109.5 ?
C2 C3 H3A . . 109.5 ?
C4 C3 H3B . . 109.5 ?
C2 C3 H3B . . 109.5 ?
H3A C3 H3B . . 108.1 ?
C13 C4 C3 . . 116.9(4) ?
C13 C4 C5 . . 122.6(4) ?
C3 C4 C5 . . 109.1(4) ?
C13 C4 C12 . . 59.6(3) ?
C3 C4 C12 . . 120.5(4) ?
C5 C4 C12 . . 120.9(4) ?
C4 C5 C9 . . 112.6(4) ?
C4 C5 C6 . . 111.7(4) ?
C9 C5 C6 . . 115.0(4) ?
C4 C5 H5 . . 105.6 ?
C9 C5 H5 . . 105.6 ?
C6 C5 H5 . . 105.6 ?
C8 C6 C7 . . 109.2(4) ?
C8 C6 C1 . . 110.3(4) ?
C7 C6 C1 . . 108.9(4) ?
C8 C6 C5 . . 112.9(4) ?
C7 C6 C5 . . 109.0(4) ?
C1 C6 C5 . . 106.5(4) ?
C6 C7 H7A . . 109.5 ?
C6 C7 H7B . . 109.5 ?
H7A C7 H7B . . 109.5 ?
C6 C7 H7C . . 109.5 ?
H7A C7 H7C . . 109.5 ?
H7B C7 H7C . . 109.5 ?
C6 C8 H8A . . 109.5 ?
C6 C8 H8B . . 109.5 ?
H8A C8 H8B . . 109.5 ?
C6 C8 H8C . . 109.5 ?
H8A C8 H8C . . 109.5 ?
H8B C8 H8C . . 109.5 ?
C10 C9 C5 . . 109.6(4) ?
C10 C9 H9A . . 109.8 ?
C5 C9 H9A . . 109.8 ?
C10 C9 H9B . . 109.8 ?
C5 C9 H9B . . 109.8 ?
H9A C9 H9B . . 108.2 ?
C9 C10 C11 . . 110.0(4) ?
C9 C10 H10A . . 109.7 ?
C11 C10 H10A . . 109.7 ?
C9 C10 H10B . . 109.7 ?
C11 C10 H10B . . 109.7 ?
H10A C10 H10B . . 108.2 ?
C10 C11 C18 . . 114.7(4) ?
C10 C11 C12 . . 111.6(4) ?
C18 C11 C12 . . 112.4(3) ?
C10 C11 H11 . . 105.8 ?
C18 C11 H11 . . 105.8 ?
C12 C11 H11 . . 105.8 ?
C13 C12 C14 . . 117.8(4) ?
C13 C12 C4 . . 59.1(3) ?
C14 C12 C4 . . 117.1(4) ?
C13 C12 C11 . . 114.8(4) ?
C14 C12 C11 . . 117.6(3) ?
C4 C12 C11 . . 117.4(4) ?
C4 C13 C12 . . 61.3(3) ?
C4 C13 H13A . . 117.6 ?
C12 C13 H13A . . 117.6 ?
C4 C13 H13B . . 117.6 ?
C12 C13 H13B . . 117.6 ?
H13A C13 H13B . . 114.7 ?
C12 C14 C15 . . 116.2(4) ?
C12 C14 H14A . . 108.2 ?
C15 C14 H14A . . 108.2 ?
C12 C14 H14B . . 108.2 ?
C15 C14 H14B . . 108.2 ?
H14A C14 H14B . . 107.4 ?
C16 C15 C14 . . 113.8(3) ?
C16 C15 H15A . . 108.8 ?
C14 C15 H15A . . 108.8 ?
C16 C15 H15B . . 108.8 ?
C14 C15 H15B . . 108.8 ?
H15A C15 H15B . . 107.7 ?
C15 C16 C17 . . 108.9(3) ?
C15 C16 C18 . . 109.3(3) ?
C17 C16 C18 . . 111.4(3) ?
C15 C16 C22 . . 117.3(3) ?
C17 C16 C22 . . 107.7(3) ?
C18 C16 C22 . . 102.2(3) ?
C16 C17 H17A . . 109.5 ?
C16 C17 H17B . . 109.5 ?
H17A C17 H17B . . 109.5 ?
C16 C17 H17C . . 109.5 ?
H17A C17 H17C . . 109.5 ?
H17B C17 H17C . . 109.5 ?
C20 C18 C11 . . 113.5(3) ?
C20 C18 C19 . . 107.7(3) ?
C11 C18 C19 . . 111.2(4) ?
C20 C18 C16 . . 103.4(3) ?
C11 C18 C16 . . 109.8(3) ?
C19 C18 C16 . . 111.0(3) ?
C18 C19 H19A . . 109.5 ?
C18 C19 H19B . . 109.5 ?
H19A C19 H19B . . 109.5 ?
C18 C19 H19C . . 109.5 ?
H19A C19 H19C . . 109.5 ?
H19B C19 H19C . . 109.5 ?
C18 C20 C21 . . 105.6(3) ?
C18 C20 H20A . . 110.6 ?
C21 C20 H20A . . 110.6 ?
C18 C20 H20B . . 110.6 ?
C21 C20 H20B . . 110.6 ?
H20A C20 H20B . . 108.7 ?
C20 C21 C22 . . 107.2(3) ?
C20 C21 H21A . . 110.3 ?
C22 C21 H21A . . 110.3 ?
C20 C21 H21B . . 110.3 ?
C22 C21 H21B . . 110.3 ?
H21A C21 H21B . . 108.5 ?
C23 C22 C16 . . 119.4(4) ?
C23 C22 C21 . . 112.5(4) ?
C16 C22 C21 . . 103.0(3) ?
C23 C22 H22 . . 107.1 ?
C16 C22 H22 . . 107.1 ?
C21 C22 H22 . . 107.1 ?
C22 C23 C25 . . 110.9(3) ?
C22 C23 C24 . . 112.3(4) ?
C25 C23 C24 . . 110.9(4) ?
C22 C23 H23 . . 107.5 ?
C25 C23 H23 . . 107.5 ?
C24 C23 H23 . . 107.5 ?
C23 C24 H24A . . 109.5 ?
C23 C24 H24B . . 109.5 ?
H24A C24 H24B . . 109.5 ?
C23 C24 H24C . . 109.5 ?
H24A C24 H24C . . 109.5 ?
H24B C24 H24C . . 109.5 ?
C26 C25 C23 . . 115.1(4) ?
C26 C25 H25A . . 108.5 ?
C23 C25 H25A . . 108.5 ?
C26 C25 H25B . . 108.5 ?
C23 C25 H25B . . 108.5 ?
H25A C25 H25B . . 107.5 ?
C27 C26 C25 . . 112.8(4) ?
C27 C26 H26A . . 109.0 ?
C25 C26 H26A . . 109.0 ?
C27 C26 H26B . . 109.0 ?
C25 C26 H26B . . 109.0 ?
H26A C26 H26B . . 107.8 ?
C28 C27 C26 . . 128.2(4) ?
C28 C27 H27 . . 115.9 ?
C26 C27 H27 . . 115.9 ?
C27 C28 C29 . . 124.5(4) ?
C27 C28 C30 . . 119.9(5) ?
C29 C28 C30 . . 115.6(4) ?
C28 C29 H29A . . 109.5 ?
C28 C29 H29B . . 109.5 ?
H29A C29 H29B . . 109.5 ?
C28 C29 H29C . . 109.5 ?
H29A C29 H29C . . 109.5 ?
H29B C29 H29C . . 109.5 ?
O2 C30 C28 . . 110.5(4) ?
O2 C30 H30A . . 109.6 ?
C28 C30 H30A . . 109.6 ?
O2 C30 H30B . . 109.6 ?
C28 C30 H30B . . 109.6 ?
H30A C30 H30B . . 108.1 ?
O3 C31 C32 . . 110.5(4) ?
O3 C31 C36 . . 110.1(4) ?
C32 C31 C36 . . 114.1(4) ?
O3 C31 H31 . . 107.3 ?
C32 C31 H31 . . 107.3 ?
C36 C31 H31 . . 107.3 ?
C31 C32 C33 . . 112.1(4) ?
C31 C32 H32A . . 109.2 ?
C33 C32 H32A . . 109.2 ?
C31 C32 H32B . . 109.2 ?
C33 C32 H32B . . 109.2 ?
H32A C32 H32B . . 107.9 ?
C34 C33 C32 . . 108.4(4) ?
C34 C33 H33A . . 110.0 ?
C32 C33 H33A . . 110.0 ?
C34 C33 H33B . . 110.0 ?
C32 C33 H33B . . 110.0 ?
H33A C33 H33B . . 108.4 ?
C35 C34 C33 . . 110.5(4) ?
C35 C34 C43 . . 122.9(4) ?
C33 C34 C43 . . 115.4(4) ?
C35 C34 C42 . . 120.3(4) ?
C33 C34 C42 . . 120.1(4) ?
C43 C34 C42 . . 59.4(3) ?
C34 C35 C39 . . 113.7(4) ?
C34 C35 C36 . . 113.6(4) ?
C39 C35 C36 . . 114.1(4) ?
C34 C35 H35 . . 104.7 ?
C39 C35 H35 . . 104.7 ?
C36 C35 H35 . . 104.7 ?
C38 C36 C37 . . 109.2(4) ?
C38 C36 C31 . . 110.5(4) ?
C37 C36 C31 . . 107.4(4) ?
C38 C36 C35 . . 112.2(4) ?
C37 C36 C35 . . 110.5(4) ?
C31 C36 C35 . . 107.0(4) ?
C36 C37 H37A . . 109.5 ?
C36 C37 H37B . . 109.5 ?
H37A C37 H37B . . 109.5 ?
C36 C37 H37C . . 109.5 ?
H37A C37 H37C . . 109.5 ?
H37B C37 H37C . . 109.5 ?
C36 C38 H38A . . 109.5 ?
C36 C38 H38B . . 109.5 ?
H38A C38 H38B . . 109.5 ?
C36 C38 H38C . . 109.5 ?
H38A C38 H38C . . 109.5 ?
H38B C38 H38C . . 109.5 ?
C40 C39 C35 . . 110.0(4) ?
C40 C39 H39A . . 109.7 ?
C35 C39 H39A . . 109.7 ?
C40 C39 H39B . . 109.7 ?
C35 C39 H39B . . 109.7 ?
H39A C39 H39B . . 108.2 ?
C41 C40 C39 . . 109.9(4) ?
C41 C40 H40A . . 109.7 ?
C39 C40 H40A . . 109.7 ?
C41 C40 H40B . . 109.7 ?
C39 C40 H40B . . 109.7 ?
H40A C40 H40B . . 108.2 ?
C40 C41 C48 . . 114.1(4) ?
C40 C41 C42 . . 111.7(4) ?
C48 C41 C42 . . 112.6(3) ?
C40 C41 H41 . . 105.9 ?
C48 C41 H41 . . 105.9 ?
C42 C41 H41 . . 105.9 ?
C43 C42 C34 . . 59.9(3) ?
C43 C42 C44 . . 118.6(4) ?
C34 C42 C44 . . 117.4(4) ?
C43 C42 C41 . . 114.3(4) ?
C34 C42 C41 . . 118.0(4) ?
C44 C42 C41 . . 116.6(3) ?
C42 C43 C34 . . 60.7(3) ?
C42 C43 H43A . . 117.7 ?
C34 C43 H43A . . 117.7 ?
C42 C43 H43B . . 117.7 ?
C34 C43 H43B . . 117.7 ?
H43A C43 H43B . . 114.8 ?
C42 C44 C45 . . 117.4(4) ?
C42 C44 H44A . . 108.0 ?
C45 C44 H44A . . 108.0 ?
C42 C44 H44B . . 108.0 ?
C45 C44 H44B . . 108.0 ?
H44A C44 H44B . . 107.2 ?
C46 C45 C44 . . 113.4(4) ?
C46 C45 H45A . . 108.9 ?
C44 C45 H45A . . 108.9 ?
C46 C45 H45B . . 108.9 ?
C44 C45 H45B . . 108.9 ?
H45A C45 H45B . . 107.7 ?
C47 C46 C45 . . 108.3(3) ?
C47 C46 C52 . . 108.3(3) ?
C45 C46 C52 . . 117.7(3) ?
C47 C46 C48 . . 111.8(3) ?
C45 C46 C48 . . 109.2(4) ?
C52 C46 C48 . . 101.6(3) ?
C46 C47 H47A . . 109.5 ?
C46 C47 H47B . . 109.5 ?
H47A C47 H47B . . 109.5 ?
C46 C47 H47C . . 109.5 ?
H47A C47 H47C . . 109.5 ?
H47B C47 H47C . . 109.5 ?
C50 C48 C49 . . 107.6(4) ?
C50 C48 C41 . . 113.2(4) ?
C49 C48 C41 . . 111.4(4) ?
C50 C48 C46 . . 102.8(3) ?
C49 C48 C46 . . 111.6(3) ?
C41 C48 C46 . . 110.0(3) ?
C48 C49 H49A . . 109.5 ?
C48 C49 H49B . . 109.5 ?
H49A C49 H49B . . 109.5 ?
C48 C49 H49C . . 109.5 ?
H49A C49 H49C . . 109.5 ?
H49B C49 H49C . . 109.5 ?
C48 C50 C51 . . 105.1(4) ?
C48 C50 H50A . . 110.7 ?
C51 C50 H50A . . 110.7 ?
C48 C50 H50B . . 110.7 ?
C51 C50 H50B . . 110.7 ?
H50A C50 H50B . . 108.8 ?
C52 C51 C50 . . 107.6(4) ?
C52 C51 H51A . . 110.2 ?
C50 C51 H51A . . 110.2 ?
C52 C51 H51B . . 110.2 ?
C50 C51 H51B . . 110.2 ?
H51A C51 H51B . . 108.5 ?
C53 C52 C51 . . 113.2(4) ?
C53 C52 C46 . . 119.4(4) ?
C51 C52 C46 . . 102.9(3) ?
C53 C52 H52 . . 106.9 ?
C51 C52 H52 . . 106.9 ?
C46 C52 H52 . . 106.9 ?
C54 C53 C55 . . 110.5(4) ?
C54 C53 C52 . . 112.9(4) ?
C55 C53 C52 . . 110.1(4) ?
C54 C53 H53 . . 107.7 ?
C55 C53 H53 . . 107.7 ?
C52 C53 H53 . . 107.7 ?
C53 C54 H54A . . 109.5 ?
C53 C54 H54B . . 109.5 ?
H54A C54 H54B . . 109.5 ?
C53 C54 H54C . . 109.5 ?
H54A C54 H54C . . 109.5 ?
H54B C54 H54C . . 109.5 ?
C56 C55 C53 . . 114.8(4) ?
C56 C55 H55A . . 108.6 ?
C53 C55 H55A . . 108.6 ?
C56 C55 H55B . . 108.6 ?
C53 C55 H55B . . 108.6 ?
H55A C55 H55B . . 107.5 ?
C57 C56 C55 . . 111.6(4) ?
C57 C56 H56A . . 109.3 ?
C55 C56 H56A . . 109.3 ?
C57 C56 H56B . . 109.3 ?
C55 C56 H56B . . 109.3 ?
H56A C56 H56B . . 108.0 ?
C58 C57 C56 . . 128.7(5) ?
C58 C57 H57 . . 115.7 ?
C56 C57 H57 . . 115.7 ?
C57 C58 C59 . . 125.3(5) ?
C57 C58 C60 . . 119.2(5) ?
C59 C58 C60 . . 115.5(4) ?
C58 C59 H59A . . 109.5 ?
C58 C59 H59B . . 109.5 ?
H59A C59 H59B . . 109.5 ?
C58 C59 H59C . . 109.5 ?
H59A C59 H59C . . 109.5 ?
H59B C59 H59C . . 109.5 ?
O4 C60 C58 . . 112.1(4) ?
O4 C60 H60A . . 109.2 ?
C58 C60 H60A . . 109.2 ?
O4 C60 H60B . . 109.2 ?
C58 C60 H60B . . 109.2 ?
H60A C60 H60B . . 107.9 ?

loop_
_geom_bond_atom_site_label_1
_geom_bond_atom_site_label_2
_geom_bond_site_symmetry_2
_geom_bond_distance
_geom_bond_publ_flag
O1 C1 . 1.437(5) ?
O1 H1 . 0.8400 ?
O2 C30 . 1.430(6) ?
O2 H2 . 0.8400 ?
O3 C31 . 1.437(5) ?
O3 H3 . 0.8400 ?
O4 C60 . 1.426(6) ?
O4 H4 . 0.8400 ?
C1 C2 . 1.516(6) ?
C1 C6 . 1.537(7) ?
C1 H1a . 1.0000 ?
C2 C3 . 1.542(6) ?
C2 H2A . 0.9900 ?
C2 H2B . 0.9900 ?
C3 C4 . 1.510(6) ?
C3 H3A . 0.9900 ?
C3 H3B . 0.9900 ?
C4 C13 . 1.504(6) ?
C4 C5 . 1.532(6) ?
C4 C12 . 1.538(6) ?
C5 C9 . 1.534(6) ?
C5 C6 . 1.555(6) ?
C5 H5 . 1.0000 ?
C6 C8 . 1.533(7) ?
C6 C7 . 1.525(7) ?
C7 H7A . 0.9800 ?
C7 H7B . 0.9800 ?
C7 H7C . 0.9800 ?
C8 H8A . 0.9800 ?
C8 H8B . 0.9800 ?
C8 H8C . 0.9800 ?
C9 C10 . 1.523(6) ?
C9 H9A . 0.9900 ?
C9 H9B . 0.9900 ?
C10 C11 . 1.521(6) ?
C10 H10A . 0.9900 ?
C10 H10B . 0.9900 ?
C11 C18 . 1.539(5) ?
C11 C12 . 1.552(6) ?
C11 H11 . 1.0000 ?
C12 C13 . 1.513(6) ?
C12 C14 . 1.536(6) ?
C13 H13A . 0.9900 ?
C13 H13B . 0.9900 ?
C14 C15 . 1.560(6) ?
C14 H14A . 0.9900 ?
C14 H14B . 0.9900 ?
C15 C16 . 1.531(6) ?
C15 H15A . 0.9900 ?
C15 H15B . 0.9900 ?
C16 C17 . 1.550(6) ?
C16 C18 . 1.554(6) ?
C16 C22 . 1.558(5) ?
C17 H17A . 0.9800 ?
C17 H17B . 0.9800 ?
C17 H17C . 0.9800 ?
C18 C20 . 1.534(6) ?
C18 C19 . 1.548(6) ?
C19 H19A . 0.9800 ?
C19 H19B . 0.9800 ?
C19 H19C . 0.9800 ?
C20 C21 . 1.542(6) ?
C20 H20A . 0.9900 ?
C20 H20B . 0.9900 ?
C21 C22 . 1.563(6) ?
C21 H21A . 0.9900 ?
C21 H21B . 0.9900 ?
C22 C23 . 1.530(6) ?
C22 H22 . 1.0000 ?
C23 C25 . 1.538(5) ?
C23 C24 . 1.552(6) ?
C23 H23 . 1.0000 ?
C24 H24A . 0.9800 ?
C24 H24B . 0.9800 ?
C24 H24C . 0.9800 ?
C25 C26 . 1.528(6) ?
C25 H25A . 0.9900 ?
C25 H25B . 0.9900 ?
C26 C27 . 1.490(6) ?
C26 H26A . 0.9900 ?
C26 H26B . 0.9900 ?
C27 C28 . 1.344(6) ?
C27 H27 . 0.9500 ?
C28 C29 . 1.474(7) ?
C28 C30 . 1.486(7) ?
C29 H29A . 0.9800 ?
C29 H29B . 0.9800 ?
C29 H29C . 0.9800 ?
C30 H30A . 0.9900 ?
C30 H30B . 0.9900 ?
C31 C32 . 1.519(7) ?
C31 C36 . 1.550(7) ?
C31 H31 . 1.0000 ?
C32 C33 . 1.543(6) ?
C32 H32A . 0.9900 ?
C32 H32B . 0.9900 ?
C33 C34 . 1.519(6) ?
C33 H33A . 0.9900 ?
C33 H33B . 0.9900 ?
C34 C35 . 1.518(7) ?
C34 C43 . 1.521(7) ?
C34 C42 . 1.534(6) ?
C35 C39 . 1.534(6) ?
C35 C36 . 1.551(6) ?
C35 H35 . 1.0000 ?
C36 C38 . 1.525(7) ?
C36 C37 . 1.543(7) ?
C37 H37A . 0.9800 ?
C37 H37B . 0.9800 ?
C37 H37C . 0.9800 ?
C38 H38A . 0.9800 ?
C38 H38B . 0.9800 ?
C38 H38C . 0.9800 ?
C39 C40 . 1.532(6) ?
C39 H39A . 0.9900 ?
C39 H39B . 0.9900 ?
C40 C41 . 1.519(6) ?
C40 H40A . 0.9900 ?
C40 H40B . 0.9900 ?
C41 C48 . 1.549(5) ?
C41 C42 . 1.549(6) ?
C41 H41 . 1.0000 ?
C42 C43 . 1.514(6) ?
C42 C44 . 1.544(6) ?
C43 H43A . 0.9900 ?
C43 H43B . 0.9900 ?
C44 C45 . 1.546(6) ?
C44 H44A . 0.9900 ?
C44 H44B . 0.9900 ?
C45 C46 . 1.541(6) ?
C45 H45A . 0.9900 ?
C45 H45B . 0.9900 ?
C46 C47 . 1.541(6) ?
C46 C52 . 1.564(6) ?
C46 C48 . 1.564(6) ?
C47 H47A . 0.9800 ?
C47 H47B . 0.9800 ?
C47 H47C . 0.9800 ?
C48 C50 . 1.539(6) ?
C48 C49 . 1.543(6) ?
C49 H49A . 0.9800 ?
C49 H49B . 0.9800 ?
C49 H49C . 0.9800 ?
C50 C51 . 1.546(6) ?
C50 H50A . 0.9900 ?
C50 H50B . 0.9900 ?
C51 C52 . 1.548(6) ?
C51 H51A . 0.9900 ?
C51 H51B . 0.9900 ?
C52 C53 . 1.533(6) ?
C52 H52 . 1.0000 ?
C53 C54 . 1.535(6) ?
C53 C55 . 1.536(6) ?
C53 H53 . 1.0000 ?
C54 H54A . 0.9800 ?
C54 H54B . 0.9800 ?
C54 H54C . 0.9800 ?
C55 C56 . 1.526(6) ?
C55 H55A . 0.9900 ?
C55 H55B . 0.9900 ?
C56 C57 . 1.507(6) ?
C56 H56A . 0.9900 ?
C56 H56B . 0.9900 ?
C57 C58 . 1.336(6) ?
C57 H57 . 0.9500 ?
C58 C59 . 1.503(7) ?
C58 C60 . 1.506(7) ?
C59 H59A . 0.9800 ?
C59 H59B . 0.9800 ?
C59 H59C . 0.9800 ?
C60 H60A . 0.9900 ?
C60 H60B . 0.9900 ?

loop_
_geom_hbond_atom_site_label_D
_geom_hbond_atom_site_label_H
_geom_hbond_atom_site_label_A
_geom_hbond_site_symmetry_A
_geom_hbond_distance_DH
_geom_hbond_distance_HA
_geom_hbond_distance_DA
_geom_hbond_angle_DHA
_geom_hbond_publ_flag
O1 H1 O2 2_656 0.84 2.11 2.807(5) 140 yes
O2 H2 O3 1_344 0.84 1.97 2.784(5) 162 yes
O3 H3 O4 2_857 0.84 2.00 2.747(5) 148 yes
O4 H4 O1 . 0.84 1.89 2.722(4) 173 yes

loop_
_geom_torsion_atom_site_label_1
_geom_torsion_atom_site_label_2
_geom_torsion_atom_site_label_3
_geom_torsion_atom_site_label_4
_geom_torsion_site_symmetry_1
_geom_torsion_site_symmetry_2
_geom_torsion_site_symmetry_3
_geom_torsion_site_symmetry_4
_geom_torsion
_geom_torsion_publ_flag
O1 C1 C2 C3 . . . . -179.9(4) ?
C6 C1 C2 C3 . . . . 53.4(5) ?
C1 C2 C3 C4 . . . . -53.2(5) ?
C2 C3 C4 C13 . . . . -87.5(5) ?
C2 C3 C4 C5 . . . . 57.1(5) ?
C2 C3 C4 C12 . . . . -156.4(4) ?
C13 C4 C5 C9 . . . . -51.6(5) ?
C3 C4 C5 C9 . . . . 166.2(4) ?
C12 C4 C5 C9 . . . . 19.9(6) ?
C13 C4 C5 C6 . . . . 79.5(5) ?
C3 C4 C5 C6 . . . . -62.7(5) ?
C12 C4 C5 C6 . . . . 151.0(4) ?
O1 C1 C6 C8 . . . . -56.3(5) ?
C2 C1 C6 C8 . . . . 67.9(5) ?
O1 C1 C6 C7 . . . . 63.5(5) ?
C2 C1 C6 C7 . . . . -172.3(4) ?
O1 C1 C6 C5 . . . . -179.1(4) ?
C2 C1 C6 C5 . . . . -54.9(5) ?
C4 C5 C6 C8 . . . . -61.4(5) ?
C9 C5 C6 C8 . . . . 68.4(6) ?
C4 C5 C6 C7 . . . . 177.1(4) ?
C9 C5 C6 C7 . . . . -53.1(6) ?
C4 C5 C6 C1 . . . . 59.8(5) ?
C9 C5 C6 C1 . . . . -170.3(4) ?
C4 C5 C9 C10 . . . . -49.5(5) ?
C6 C5 C9 C10 . . . . -178.9(4) ?
C5 C9 C10 C11 . . . . 70.3(5) ?
C9 C10 C11 C18 . . . . 173.8(4) ?
C9 C10 C11 C12 . . . . -56.8(5) ?
C3 C4 C12 C13 . . . . 105.3(5) ?
C5 C4 C12 C13 . . . . -112.1(5) ?
C13 C4 C12 C14 . . . . -107.6(4) ?
C3 C4 C12 C14 . . . . -2.3(6) ?
C5 C4 C12 C14 . . . . 140.2(4) ?
C13 C4 C12 C11 . . . . 103.9(5) ?
C3 C4 C12 C11 . . . . -150.8(4) ?
C5 C4 C12 C11 . . . . -8.2(6) ?
C10 C11 C12 C13 . . . . 92.5(5) ?
C18 C11 C12 C13 . . . . -137.0(4) ?
C10 C11 C12 C14 . . . . -122.3(4) ?
C18 C11 C12 C14 . . . . 8.2(6) ?
C10 C11 C12 C4 . . . . 26.0(6) ?
C18 C11 C12 C4 . . . . 156.5(4) ?
C3 C4 C13 C12 . . . . -111.2(4) ?
C5 C4 C13 C12 . . . . 109.4(4) ?
C14 C12 C13 C4 . . . . 106.6(4) ?
C11 C12 C13 C4 . . . . -108.3(4) ?
C13 C12 C14 C15 . . . . 106.9(4) ?
C4 C12 C14 C15 . . . . 174.4(4) ?
C11 C12 C14 C15 . . . . -37.2(6) ?
C12 C14 C15 C16 . . . . 10.9(5) ?
C14 C15 C16 C17 . . . . -81.3(4) ?
C14 C15 C16 C18 . . . . 40.5(5) ?
C14 C15 C16 C22 . . . . 156.2(4) ?
C10 C11 C18 C20 . . . . -71.9(5) ?
C12 C11 C18 C20 . . . . 159.2(4) ?
C10 C11 C18 C19 . . . . 49.8(5) ?
C12 C11 C18 C19 . . . . -79.2(5) ?
C10 C11 C18 C16 . . . . 173.0(4) ?
C12 C11 C18 C16 . . . . 44.1(5) ?
C15 C16 C18 C20 . . . . 168.1(3) ?
C17 C16 C18 C20 . . . . -71.6(4) ?
C22 C16 C18 C20 . . . . 43.1(4) ?
C15 C16 C18 C11 . . . . -70.5(4) ?
C17 C16 C18 C11 . . . . 49.8(5) ?
C22 C16 C18 C11 . . . . 164.5(3) ?
C15 C16 C18 C19 . . . . 52.9(4) ?
C17 C16 C18 C19 . . . . 173.2(3) ?
C22 C16 C18 C19 . . . . -72.1(4) ?
C11 C18 C20 C21 . . . . -149.6(4) ?
C19 C18 C20 C21 . . . . 86.8(4) ?
C16 C18 C20 C21 . . . . -30.8(4) ?
C18 C20 C21 C22 . . . . 6.7(4) ?
C15 C16 C22 C23 . . . . 76.7(5) ?
C17 C16 C22 C23 . . . . -46.5(5) ?
C18 C16 C22 C23 . . . . -163.8(4) ?
C15 C16 C22 C21 . . . . -157.7(4) ?
C17 C16 C22 C21 . . . . 79.1(4) ?
C18 C16 C22 C21 . . . . -38.3(4) ?
C20 C21 C22 C23 . . . . 149.7(3) ?
C20 C21 C22 C16 . . . . 19.8(4) ?
C16 C22 C23 C25 . . . . 176.3(4) ?
C21 C22 C23 C25 . . . . 55.4(5) ?
C16 C22 C23 C24 . . . . -59.0(5) ?
C21 C22 C23 C24 . . . . -179.8(3) ?
C22 C23 C25 C26 . . . . -175.7(4) ?
C24 C23 C25 C26 . . . . 58.8(5) ?
C23 C25 C26 C27 . . . . 164.9(4) ?
C25 C26 C27 C28 . . . . 152.7(5) ?
C26 C27 C28 C29 . . . . -2.5(8) ?
C26 C27 C28 C30 . . . . 178.1(5) ?
C27 C28 C30 O2 . . . . -119.1(5) ?
C29 C28 C30 O2 . . . . 61.5(6) ?
O3 C31 C32 C33 . . . . 179.7(4) ?
C36 C31 C32 C33 . . . . 55.1(6) ?
C31 C32 C33 C34 . . . . -56.6(6) ?
C32 C33 C34 C35 . . . . 58.7(5) ?
C32 C33 C34 C43 . . . . -86.3(5) ?
C32 C33 C34 C42 . . . . -154.2(4) ?
C33 C34 C35 C39 . . . . 166.6(4) ?
C43 C34 C35 C39 . . . . -51.5(6) ?
C42 C34 C35 C39 . . . . 19.6(6) ?
C33 C34 C35 C36 . . . . -60.6(5) ?
C43 C34 C35 C36 . . . . 81.2(5) ?
C42 C34 C35 C36 . . . . 152.4(4) ?
O3 C31 C36 C38 . . . . -53.7(5) ?
C32 C31 C36 C38 . . . . 71.1(5) ?
O3 C31 C36 C37 . . . . 65.3(5) ?
C32 C31 C36 C37 . . . . -169.9(5) ?
O3 C31 C36 C35 . . . . -176.1(4) ?
C32 C31 C36 C35 . . . . -51.3(6) ?
C34 C35 C36 C38 . . . . -67.2(5) ?
C39 C35 C36 C38 . . . . 65.4(6) ?
C34 C35 C36 C37 . . . . 170.8(4) ?
C39 C35 C36 C37 . . . . -56.7(6) ?
C34 C35 C36 C31 . . . . 54.2(6) ?
C39 C35 C36 C31 . . . . -173.3(5) ?
C34 C35 C39 C40 . . . . -47.9(6) ?
C36 C35 C39 C40 . . . . 179.6(4) ?
C35 C39 C40 C41 . . . . 68.2(5) ?
C39 C40 C41 C48 . . . . 174.4(4) ?
C39 C40 C41 C42 . . . . -56.5(5) ?
C35 C34 C42 C43 . . . . -112.7(5) ?
C33 C34 C42 C43 . . . . 103.4(5) ?
C35 C34 C42 C44 . . . . 138.6(4) ?
C33 C34 C42 C44 . . . . -5.3(7) ?
C43 C34 C42 C44 . . . . -108.8(5) ?
C35 C34 C42 C41 . . . . -9.3(6) ?
C33 C34 C42 C41 . . . . -153.2(4) ?
C43 C34 C42 C41 . . . . 103.3(5) ?
C40 C41 C42 C43 . . . . 94.8(5) ?
C48 C41 C42 C43 . . . . -135.2(4) ?
C40 C41 C42 C34 . . . . 27.4(6) ?
C48 C41 C42 C34 . . . . 157.3(4) ?
C40 C41 C42 C44 . . . . -120.8(4) ?
C48 C41 C42 C44 . . . . 9.2(6) ?
C44 C42 C43 C34 . . . . 106.9(5) ?
C41 C42 C43 C34 . . . . -109.5(4) ?
C35 C34 C43 C42 . . . . 108.4(5) ?
C33 C34 C43 C42 . . . . -111.4(4) ?
C43 C42 C44 C45 . . . . 103.8(5) ?
C34 C42 C44 C45 . . . . 172.7(4) ?
C41 C42 C44 C45 . . . . -39.0(6) ?
C42 C44 C45 C46 . . . . 12.5(6) ?
C44 C45 C46 C47 . . . . -82.4(4) ?
C44 C45 C46 C52 . . . . 154.6(4) ?
C44 C45 C46 C48 . . . . 39.6(5) ?
C40 C41 C48 C50 . . . . -73.8(5) ?
C42 C41 C48 C50 . . . . 157.5(4) ?
C40 C41 C48 C49 . . . . 47.7(5) ?
C42 C41 C48 C49 . . . . -81.0(5) ?
C40 C41 C48 C46 . . . . 171.9(4) ?
C42 C41 C48 C46 . . . . 43.3(5) ?
C47 C46 C48 C50 . . . . -70.8(4) ?
C45 C46 C48 C50 . . . . 169.4(3) ?
C52 C46 C48 C50 . . . . 44.4(4) ?
C47 C46 C48 C49 . . . . 174.1(3) ?
C45 C46 C48 C49 . . . . 54.3(4) ?
C52 C46 C48 C49 . . . . -70.6(4) ?
C47 C46 C48 C41 . . . . 49.9(5) ?
C45 C46 C48 C41 . . . . -69.8(4) ?
C52 C46 C48 C41 . . . . 165.2(4) ?
C49 C48 C50 C51 . . . . 86.1(4) ?
C41 C48 C50 C51 . . . . -150.4(4) ?
C46 C48 C50 C51 . . . . -31.8(4) ?
C48 C50 C51 C52 . . . . 7.1(5) ?
C50 C51 C52 C53 . . . . 150.6(4) ?
C50 C51 C52 C46 . . . . 20.4(5) ?
C47 C46 C52 C53 . . . . -48.1(5) ?
C45 C46 C52 C53 . . . . 75.0(5) ?
C48 C46 C52 C53 . . . . -165.9(4) ?
C47 C46 C52 C51 . . . . 78.3(4) ?
C45 C46 C52 C51 . . . . -158.6(4) ?
C48 C46 C52 C51 . . . . -39.5(4) ?
C51 C52 C53 C54 . . . . 178.0(4) ?
C46 C52 C53 C54 . . . . -60.7(5) ?
C51 C52 C53 C55 . . . . 53.9(5) ?
C46 C52 C53 C55 . . . . 175.2(4) ?
C54 C53 C55 C56 . . . . 59.1(5) ?
C52 C53 C55 C56 . . . . -175.5(4) ?
C53 C55 C56 C57 . . . . 159.8(4) ?
C55 C56 C57 C58 . . . . 142.3(5) ?
C56 C57 C58 C59 . . . . 0.3(9) ?
C56 C57 C58 C60 . . . . 178.1(5) ?
C57 C58 C60 O4 . . . . -119.2(5) ?
C59 C58 C60 O4 . . . . 58.8(6) ?
